data_7009303
loop_
_publ_author_name
'Detti, Serena'
'Lumini, Tito'
'Roulet, Raymond'
'Schenk, Kurt'
'Ros, Renzo'
'Tassan, Augusto'

_publ_section_title
;
 Bis(diphosphino)methanide and hydride derivatives of Ir4(CO)12
;
_journal_issue 10
_journal_name_full 'Journal of the Chemical Society, Dalton Transactions'
_journal_page_first 1645
_journal_paper_doi 10.1039/a909881j
_journal_year 2000
_chemical_formula_sum 'C71 H53 Cl2 Ir4 N O9 P4'
_chemical_formula_weight 2027.72
_chemical_name_systematic
; 
 ? 
;
_space_group_IT_number 14
_symmetry_cell_setting monoclinic
_symmetry_space_group_name_Hall '-P 2yn'
_symmetry_space_group_name_H-M 'P 1 21/n 1'
_atom_sites_solution_hydrogens geom
_atom_sites_solution_primary direct
_atom_sites_solution_secondary difmap
_audit_creation_method SHELXL
_cell_angle_alpha 90.00
_cell_angle_beta 94.0210(10)
_cell_angle_gamma 90.00
_cell_formula_units_Z 4
_cell_length_a 12.6694(8)
_cell_length_b 26.479(2)
_cell_length_c 20.7990(13)
_cell_measurement_temperature 293(2)
_cell_volume 6960.3(8)
_computing_cell_refinement 'Bruker XSCANS'
_computing_data_collection 'Bruker XSCANS'
_computing_data_reduction 'Bruker SHELXTL'
_computing_molecular_graphics 'Bruker SHELXTL'
_computing_publication_material 'Bruker SHELXTL'
_computing_structure_refinement 'SHELXL-93 (Sheldrick, 1993)'
_computing_structure_solution 'SHELXS-86 (Sheldrick, 1990)'
_diffrn_ambient_temperature 293(2)
_diffrn_measurement_device 'Bruker P4'
_diffrn_measurement_method '\w scans'
_diffrn_radiation_monochromator graphite
_diffrn_radiation_source 'fine-focus sealed tube'
_diffrn_radiation_type MoK\a
_diffrn_radiation_wavelength 0.71073
_diffrn_reflns_av_R_equivalents 0.0529
_diffrn_reflns_av_sigmaI/netI 0.0520
_diffrn_reflns_limit_h_max 14
_diffrn_reflns_limit_h_min -14
_diffrn_reflns_limit_k_max 32
_diffrn_reflns_limit_k_min -24
_diffrn_reflns_limit_l_max 22
_diffrn_reflns_limit_l_min -25
_diffrn_reflns_number 28587
_diffrn_reflns_theta_max 25.50
_diffrn_reflns_theta_min 1.25
_exptl_absorpt_coefficient_mu 7.848
_exptl_absorpt_correction_T_max 0.0530
_exptl_absorpt_correction_T_min 0.0210
_exptl_absorpt_correction_type empirical
_exptl_crystal_colour gelb
_exptl_crystal_density_diffrn 1.935
_exptl_crystal_F_000 3840
_refine_diff_density_max 1.630
_refine_diff_density_min -0.998
_refine_diff_density_rms 0.208
_refine_ls_extinction_coef 0.000294(13)
_refine_ls_extinction_expression Fc^*^=kFc[1+0.001xFc^2^\l^3^/sin(2\q)]^-1/4^
_refine_ls_extinction_method SHELXL
_refine_ls_goodness_of_fit_all 1.816
_refine_ls_goodness_of_fit_obs 1.958
_refine_ls_matrix_type full
_refine_ls_number_parameters 821
_refine_ls_number_reflns 11402
_refine_ls_number_restraints 0
_refine_ls_restrained_S_all 1.816
_refine_ls_restrained_S_obs 1.958
_refine_ls_R_factor_all 0.0742
_refine_ls_R_factor_obs 0.0554
_refine_ls_shift/esd_max 0.001
_refine_ls_shift/esd_mean 0.000
_refine_ls_structure_factor_coef Fsqd
_refine_ls_weighting_details 'w=1/[\s^2^(Fo^2^)+(0.0000P)^2^+0.0000P] where P=(Fo^2^+2Fc^2^)/3'
_refine_ls_weighting_scheme calc
_refine_ls_wR_factor_all 0.0858
_refine_ls_wR_factor_obs 0.0823
_reflns_number_observed 9191
_reflns_number_total 11402
_reflns_observed_criterion >2sigma(I)
_cod_data_source_file a909881j.txt
_cod_data_source_block Compound_2
_cod_depositor_comments
;
The following automatic conversions were performed:
'_symmetry_cell_setting' value 'Monoclinic' changed to 'monoclinic'
according to '/home/saulius/struct/CIF-dictionaries/cif_core.dic'
dictionary named 'cif_core.dic' version 2.4.1 from 2010-06-29.

Automatic conversion script
Id: cif_fix_enum 1527 2010-12-29 10:47:43Z saulius 

The following automatic conversions were performed:

'_refine_ls_weighting_scheme' value 'calc
w=1/[\s^2^(Fo^2^)+(0.0000P)^2^+0.0000P] where P=(Fo^2^+2Fc^2^)/3' was
changed to 'calc'. New tag '_refine_ls_weighting_details' was
created. The value of the new tag was set to
'w=1/[\s^2^(Fo^2^)+(0.0000P)^2^+0.0000P] where P=(Fo^2^+2Fc^2^)/3'.

Automatic conversion script
Id: cif_fix_values 3143 2015-03-26 13:38:13Z robertas 
;
_cod_original_cell_volume 6960.4(8)
_cod_original_sg_symbol_H-M P2(1)/n
_cod_database_code 7009303

loop_
_symmetry_equiv_pos_as_xyz
'x, y, z'
'x+1/2, -y+1/2, z+1/2'
'-x, -y, -z'
'-x-1/2, y-1/2, -z-1/2'

loop_
_atom_site_aniso_label
_atom_site_aniso_U_11
_atom_site_aniso_U_22
_atom_site_aniso_U_33
_atom_site_aniso_U_23
_atom_site_aniso_U_13
_atom_site_aniso_U_12
Ir1 0.0534(3) 0.0591(3) 0.0454(2) -0.0070(2) 0.0119(2) -0.0069(2)
Ir2 0.0434(2) 0.0495(3) 0.0416(2) -0.0026(2) 0.0025(2) -0.0050(2)
Ir3 0.0480(3) 0.0439(2) 0.0413(2) -0.0020(2) 0.0031(2) -0.0022(2)
Ir4 0.0410(2) 0.0464(2) 0.0501(2) -0.0039(2) 0.0039(2) 0.0015(2)
O1 0.100(7) 0.096(7) 0.081(6) 0.018(5) -0.018(5) -0.014(5)
O1A 0.143(9) 0.098(8) 0.128(8) -0.062(6) 0.062(7) -0.026(7)
O1B 0.048(5) 0.102(7) 0.125(7) -0.007(5) 0.012(5) -0.026(5)
O2 0.107(7) 0.078(6) 0.094(7) -0.028(5) 0.017(5) -0.025(5)
O2C 0.084(7) 0.081(6) 0.099(6) 0.025(5) -0.025(5) 0.015(5)
O3 0.080(6) 0.093(7) 0.094(6) -0.009(5) 0.010(5) -0.040(5)
O3C 0.095(7) 0.063(6) 0.115(7) 0.012(5) -0.006(5) 0.023(5)
O4A 0.100(7) 0.058(6) 0.114(7) -0.019(5) 0.005(5) 0.014(5)
O4B 0.044(5) 0.116(8) 0.112(7) -0.026(5) 0.001(5) -0.011(5)
C1 0.063(8) 0.067(8) 0.053(7) 0.002(6) 0.000(6) -0.021(6)
C1A 0.057(8) 0.092(10) 0.075(8) -0.006(7) 0.014(6) -0.012(7)
C1B 0.094(10) 0.051(7) 0.069(8) 0.009(6) 0.025(7) 0.010(7)
C2 0.050(7) 0.078(9) 0.045(6) -0.007(6) 0.013(5) -0.006(6)
C2C 0.071(8) 0.060(8) 0.053(7) -0.004(6) -0.002(6) -0.020(6)
C3 0.089(9) 0.057(7) 0.047(7) 0.002(5) 0.010(6) -0.007(7)
C3C 0.082(9) 0.049(7) 0.044(6) 0.002(5) 0.007(6) -0.008(6)
C4A 0.052(7) 0.056(8) 0.075(8) -0.005(6) 0.007(5) 0.003(6)
C4B 0.067(8) 0.048(7) 0.085(8) -0.013(6) 0.010(7) -0.003(6)
P2 0.047(2) 0.048(2) 0.0419(15) -0.0006(12) 0.0062(12) -0.0033(12)
P3 0.045(2) 0.048(2) 0.0401(14) -0.0053(12) 0.0005(11) 0.0001(12)
C32 0.043(6) 0.043(6) 0.056(6) 0.001(5) 0.004(5) -0.002(5)
C200 0.060(7) 0.053(7) 0.047(6) -0.001(5) 0.000(5) -0.007(6)
C201 0.071(9) 0.059(8) 0.094(9) -0.002(7) -0.016(7) -0.010(7)
C202 0.092(11) 0.060(9) 0.129(12) -0.001(8) -0.018(9) -0.018(8)
C203 0.126(14) 0.051(9) 0.134(13) 0.013(8) -0.013(10) -0.008(9)
C204 0.091(11) 0.054(9) 0.124(11) 0.008(8) -0.014(8) 0.000(7)
C205 0.061(8) 0.062(8) 0.098(9) -0.003(7) 0.000(7) -0.016(6)
C210 0.050(7) 0.050(6) 0.049(6) -0.002(5) 0.008(5) -0.016(5)
C211 0.042(7) 0.088(9) 0.084(8) -0.010(7) 0.006(6) -0.005(6)
C212 0.064(9) 0.077(10) 0.123(12) -0.008(9) 0.024(8) 0.011(7)
C213 0.057(9) 0.075(9) 0.114(12) -0.018(9) 0.033(8) -0.009(7)
C214 0.094(12) 0.153(15) 0.052(8) -0.017(8) 0.032(8) -0.005(10)
C215 0.079(9) 0.100(10) 0.057(8) 0.016(7) 0.017(6) -0.007(7)
C300 0.049(6) 0.058(7) 0.037(6) -0.006(5) -0.002(5) -0.007(5)
C301 0.073(8) 0.059(8) 0.064(8) -0.005(6) -0.007(6) -0.004(6)
C302 0.096(11) 0.087(10) 0.082(10) -0.020(8) -0.009(8) -0.031(8)
C303 0.100(12) 0.131(14) 0.050(8) -0.012(9) -0.035(7) -0.024(10)
C304 0.063(9) 0.134(14) 0.083(10) 0.018(9) -0.034(7) 0.006(9)
C305 0.065(8) 0.085(9) 0.064(8) 0.008(7) -0.010(6) 0.001(7)
C310 0.045(6) 0.050(6) 0.039(6) -0.011(5) 0.001(5) -0.004(5)
C311 0.053(7) 0.080(8) 0.047(6) -0.001(6) 0.011(5) 0.002(6)
C312 0.068(8) 0.068(8) 0.087(9) 0.010(7) 0.027(7) 0.022(6)
C313 0.075(9) 0.072(9) 0.082(9) -0.020(7) 0.031(7) 0.002(7)
C314 0.089(10) 0.121(12) 0.044(7) -0.009(7) 0.012(7) 0.040(9)
C315 0.079(9) 0.103(11) 0.061(8) 0.004(7) 0.017(7) 0.028(7)
P123 0.044(2) 0.058(2) 0.052(2) 0.0045(13) 0.0029(13) 0.0023(13)
P456 0.052(2) 0.057(2) 0.052(2) 0.0041(14) 0.0031(13) -0.0007(14)
N 0.047(5) 0.062(6) 0.060(5) 0.000(4) 0.004(4) -0.004(4)
C110 0.057(7) 0.057(7) 0.045(6) 0.001(5) 0.001(5) 0.008(6)
C111 0.054(8) 0.060(8) 0.125(11) -0.011(7) -0.002(7) -0.008(6)
C112 0.068(10) 0.076(11) 0.208(17) -0.009(11) 0.002(10) -0.023(8)
C113 0.130(14) 0.043(8) 0.138(13) -0.039(8) -0.032(11) 0.011(9)
C114 0.088(10) 0.073(10) 0.081(9) -0.009(7) 0.008(7) 0.017(8)
C115 0.088(10) 0.064(8) 0.062(7) 0.010(6) 0.017(6) 0.004(7)
C120 0.044(7) 0.057(7) 0.061(7) 0.008(5) 0.002(5) 0.003(5)
C121 0.071(9) 0.113(11) 0.070(8) 0.025(7) 0.025(7) 0.008(8)
C122 0.046(8) 0.139(13) 0.107(11) 0.040(9) 0.024(7) 0.031(8)
C123 0.080(10) 0.106(11) 0.097(11) 0.019(9) 0.050(9) 0.022(8)
C124 0.107(12) 0.126(13) 0.073(10) 0.027(8) 0.028(9) 0.028(10)
C125 0.089(10) 0.098(10) 0.061(8) 0.026(7) 0.024(7) 0.016(8)
C130 0.054(7) 0.052(7) 0.045(6) 0.004(5) 0.005(5) -0.002(5)
C131 0.063(8) 0.070(8) 0.074(8) -0.001(7) -0.009(6) -0.004(6)
C132 0.059(9) 0.111(12) 0.091(10) 0.013(9) -0.017(7) -0.004(8)
C133 0.077(10) 0.110(13) 0.099(11) -0.005(9) -0.006(8) -0.028(9)
C134 0.079(10) 0.086(10) 0.100(11) -0.020(9) 0.021(8) -0.024(8)
C135 0.059(8) 0.078(9) 0.065(8) -0.004(6) 0.002(6) -0.003(6)
C140 0.060(7) 0.059(7) 0.049(6) 0.003(5) -0.005(5) 0.004(6)
C141 0.096(11) 0.076(10) 0.077(9) -0.004(8) -0.016(7) -0.007(8)
C142 0.147(17) 0.101(14) 0.070(11) 0.003(9) -0.044(10) -0.025(12)
C143 0.199(25) 0.088(14) 0.106(14) -0.038(12) -0.031(14) 0.031(15)
C144 0.136(17) 0.141(17) 0.116(13) -0.047(13) 0.000(12) 0.081(13)
C145 0.082(10) 0.098(11) 0.096(10) -0.027(8) 0.028(8) 0.003(8)
C150 0.060(8) 0.062(8) 0.074(8) 0.008(6) 0.011(6) 0.009(6)
C151 0.150(16) 0.265(25) 0.076(11) 0.073(13) 0.045(11) 0.077(16)
C152 0.196(21) 0.228(23) 0.088(12) 0.063(13) 0.039(13) 0.108(18)
C153 0.138(17) 0.147(16) 0.104(13) 0.036(12) -0.015(11) 0.046(13)
C154 0.074(10) 0.113(12) 0.115(12) 0.036(10) -0.005(9) 0.016(8)
C155 0.082(9) 0.065(8) 0.072(8) 0.013(6) 0.015(7) 0.010(7)
C160 0.066(8) 0.076(9) 0.047(6) -0.011(6) 0.007(6) -0.018(6)
C161 0.068(9) 0.067(9) 0.091(9) 0.004(7) 0.007(7) -0.015(7)
C162 0.106(13) 0.104(12) 0.106(12) -0.014(9) 0.024(10) -0.039(11)
C163 0.077(13) 0.207(24) 0.124(15) -0.031(16) 0.014(11) -0.054(16)
C164 0.078(12) 0.184(19) 0.083(11) -0.005(13) -0.006(8) -0.005(13)
C165 0.047(8) 0.101(11) 0.102(10) 0.004(8) -0.017(7) -0.006(7)
Cl1 0.299(8) 0.184(6) 0.148(5) -0.039(4) -0.056(5) 0.007(6)
Cl2 0.328(9) 0.131(5) 0.210(6) -0.001(4) 0.050(6) 0.026(5)
C100 0.221(22) 0.129(16) 0.103(13) 0.007(11) 0.017(13) 0.010(15)

loop_
_atom_site_label
_atom_site_type_symbol
_atom_site_fract_x
_atom_site_fract_y
_atom_site_fract_z
_atom_site_U_iso_or_equiv
_atom_site_thermal_displace_type
_atom_site_occupancy
_atom_site_calc_flag
_atom_site_refinement_flags
_atom_site_disorder_group
Ir1 Ir 0.43887(3) 0.24817(2) 0.15645(2) 0.05223(13) Uani 1 d . .
Ir2 Ir 0.26799(3) 0.223446(15) 0.22100(2) 0.04483(12) Uani 1 d . .
Ir3 Ir 0.38643(3) 0.306633(15) 0.25618(2) 0.04437(12) Uani 1 d . .
Ir4 Ir 0.46115(3) 0.214035(15) 0.27990(2) 0.04581(12) Uani 1 d . .
O1 O 0.2972(7) 0.3120(3) 0.0658(4) 0.093(3) Uani 1 d . .
O1A O 0.4538(8) 0.1431(4) 0.0967(5) 0.121(4) Uani 1 d . .
O1B O 0.6615(6) 0.2911(3) 0.1480(4) 0.091(3) Uani 1 d . .
O2 O 0.2277(7) 0.1188(3) 0.1647(4) 0.093(3) Uani 1 d . .
O2C O 0.0832(7) 0.2858(3) 0.1637(4) 0.090(3) Uani 1 d . .
O3 O 0.5929(7) 0.3647(3) 0.2675(4) 0.089(3) Uani 1 d . .
O3C O 0.2332(7) 0.3857(3) 0.1992(4) 0.092(3) Uani 1 d . .
O4A O 0.4996(7) 0.1032(3) 0.2569(4) 0.091(3) Uani 1 d . .
O4B O 0.6839(6) 0.2471(3) 0.3172(4) 0.091(3) Uani 1 d . .
C1 C 0.3515(9) 0.2869(4) 0.1000(5) 0.061(3) Uani 1 d . .
C1A C 0.4483(9) 0.1835(5) 0.1200(6) 0.074(3) Uani 1 d . .
C1B C 0.5782(11) 0.2754(4) 0.1513(5) 0.070(3) Uani 1 d . .
C2 C 0.2427(8) 0.1582(5) 0.1852(5) 0.057(3) Uani 1 d . .
C2C C 0.1525(9) 0.2614(4) 0.1842(5) 0.062(3) Uani 1 d . .
C3 C 0.5138(10) 0.3427(4) 0.2632(5) 0.064(3) Uani 1 d . .
C3C C 0.2922(9) 0.3561(4) 0.2229(5) 0.058(3) Uani 1 d . .
C4A C 0.4844(8) 0.1450(5) 0.2682(5) 0.061(3) Uani 1 d . .
C4B C 0.5992(10) 0.2328(4) 0.3074(5) 0.067(3) Uani 1 d . .
P2 P 0.2471(2) 0.20132(10) 0.32565(11) 0.0456(6) Uani 1 d . .
P3 P 0.3781(2) 0.29084(10) 0.36440(11) 0.0447(6) Uani 1 d . .
C32 C 0.3658(7) 0.2235(3) 0.3678(4) 0.047(2) Uani 1 d . .
H32 H 0.4033(7) 0.2020(3) 0.4024(4) 0.056 Uiso 1 d R .
C200 C 0.2406(8) 0.1341(4) 0.3427(4) 0.053(3) Uani 1 d . .
C201 C 0.1509(9) 0.1083(4) 0.3230(5) 0.076(3) Uani 1 d . .
H201 H 0.0935(9) 0.1258(4) 0.3036(5) 0.091 Uiso 1 calc R .
C202 C 0.1438(11) 0.0570(5) 0.3312(6) 0.095(4) Uani 1 d . .
H202 H 0.0826(11) 0.0398(5) 0.3170(6) 0.114 Uiso 1 calc R .
C203 C 0.2297(13) 0.0309(5) 0.3613(7) 0.105(5) Uani 1 d . .
H203 H 0.2255(13) -0.0037(5) 0.3678(7) 0.126 Uiso 1 calc R .
C204 C 0.3188(11) 0.0563(5) 0.3810(6) 0.091(4) Uani 1 d . .
H204 H 0.3760(11) 0.0391(5) 0.4011(6) 0.109 Uiso 1 calc R .
C205 C 0.3244(9) 0.1071(4) 0.3712(5) 0.074(3) Uani 1 d . .
H205 H 0.3866(9) 0.1241(4) 0.3842(5) 0.089 Uiso 1 calc R .
C210 C 0.1288(8) 0.2221(4) 0.3648(4) 0.049(2) Uani 1 d . .
C211 C 0.0448(8) 0.2442(4) 0.3313(6) 0.072(3) Uani 1 d . .
H211 H 0.0463(8) 0.2485(4) 0.2870(6) 0.086 Uiso 1 calc R .
C212 C -0.0431(10) 0.2605(5) 0.3618(7) 0.088(4) Uani 1 d . .
H212 H -0.0986(10) 0.2765(5) 0.3382(7) 0.105 Uiso 1 calc R .
C213 C -0.0479(10) 0.2532(5) 0.4260(8) 0.081(4) Uani 1 d . .
H213 H -0.1079(10) 0.2631(5) 0.4461(8) 0.097 Uiso 1 calc R .
C214 C 0.0311(12) 0.2324(6) 0.4596(6) 0.099(5) Uani 1 d . .
H214 H 0.0268(12) 0.2284(6) 0.5038(6) 0.118 Uiso 1 calc R .
C215 C 0.1234(10) 0.2158(5) 0.4313(5) 0.078(4) Uani 1 d . .
H215 H 0.1790(10) 0.2011(5) 0.4563(5) 0.094 Uiso 1 calc R .
C300 C 0.4955(7) 0.3063(4) 0.4180(4) 0.048(2) Uani 1 d . .
C301 C 0.5185(9) 0.3574(4) 0.4261(5) 0.066(3) Uani 1 d . .
H301 H 0.4783(9) 0.3813(4) 0.4024(5) 0.079 Uiso 1 calc R .
C302 C 0.5996(11) 0.3728(5) 0.4686(6) 0.089(4) Uani 1 d . .
H302 H 0.6148(11) 0.4071(5) 0.4725(6) 0.107 Uiso 1 calc R .
C303 C 0.6565(11) 0.3400(7) 0.5040(6) 0.096(5) Uani 1 d . .
H303 H 0.7087(11) 0.3511(7) 0.5345(6) 0.115 Uiso 1 calc R .
C304 C 0.6373(10) 0.2893(6) 0.4951(6) 0.095(4) Uani 1 d . .
H304 H 0.6806(10) 0.2660(6) 0.5176(6) 0.114 Uiso 1 calc R .
C305 C 0.5540(9) 0.2721(5) 0.4532(5) 0.072(3) Uani 1 d . .
H305 H 0.5392(9) 0.2378(5) 0.4495(5) 0.087 Uiso 1 calc R .
C310 C 0.2792(7) 0.3217(3) 0.4104(4) 0.045(2) Uani 1 d . .
C311 C 0.1967(8) 0.3487(4) 0.3810(5) 0.060(3) Uani 1 d . .
H311 H 0.1913(8) 0.3518(4) 0.3363(5) 0.072 Uiso 1 calc R .
C312 C 0.1198(9) 0.3719(4) 0.4173(6) 0.073(3) Uani 1 d . .
H312 H 0.0644(9) 0.3900(4) 0.3968(6) 0.088 Uiso 1 calc R .
C313 C 0.1279(9) 0.3674(4) 0.4827(6) 0.075(3) Uani 1 d . .
H313 H 0.0788(9) 0.3833(4) 0.5071(6) 0.090 Uiso 1 calc R .
C314 C 0.2076(10) 0.3397(5) 0.5126(5) 0.084(4) Uani 1 d . .
H314 H 0.2117(10) 0.3361(5) 0.5571(5) 0.101 Uiso 1 calc R .
C315 C 0.2817(9) 0.3172(5) 0.4773(5) 0.080(4) Uani 1 d . .
H315 H 0.3354(9) 0.2983(5) 0.4985(5) 0.096 Uiso 1 calc R .
P123 P -0.1264(2) 0.01857(11) 0.18694(12) 0.0514(7) Uani 1 d . .
P456 P -0.1963(2) -0.00946(11) 0.31670(13) 0.0536(7) Uani 1 d . .
N N -0.1235(6) -0.0023(3) 0.2579(4) 0.056(2) Uani 1 d . .
C110 C -0.1414(8) 0.0863(4) 0.1815(4) 0.053(3) Uani 1 d . .
C111 C -0.0557(9) 0.1163(5) 0.1714(6) 0.080(4) Uani 1 d . .
H111 H 0.0098(9) 0.1024(5) 0.1639(6) 0.096 Uiso 1 calc R .
C112 C -0.0712(11) 0.1687(6) 0.1729(8) 0.118(5) Uani 1 d . .
H112 H -0.0154(11) 0.1902(6) 0.1654(8) 0.141 Uiso 1 calc R .
C113 C -0.1679(14) 0.1887(5) 0.1852(7) 0.105(5) Uani 1 d . .
H113 H -0.1764(14) 0.2236(5) 0.1868(7) 0.127 Uiso 1 calc R .
C114 C -0.2502(11) 0.1583(5) 0.1949(5) 0.081(4) Uani 1 d . .
H114 H -0.3153(11) 0.1721(5) 0.2033(5) 0.097 Uiso 1 calc R .
C115 C -0.2386(10) 0.1066(4) 0.1923(5) 0.071(3) Uani 1 d . .
H115 H -0.2960(10) 0.0856(4) 0.1978(5) 0.085 Uiso 1 calc R .
C120 C -0.0011(8) 0.0030(4) 0.1551(5) 0.054(3) Uani 1 d . .
C121 C 0.0756(9) -0.0221(5) 0.1924(5) 0.084(4) Uani 1 d . .
H121 H 0.0631(9) -0.0314(5) 0.2343(5) 0.100 Uiso 1 calc R .
C122 C 0.1706(9) -0.0333(5) 0.1682(6) 0.097(5) Uani 1 d . .
H122 H 0.2225(9) -0.0502(5) 0.1937(6) 0.116 Uiso 1 calc R .
C123 C 0.1890(10) -0.0202(5) 0.1082(7) 0.092(4) Uani 1 d . .
H123 H 0.2539(10) -0.0277(5) 0.0923(7) 0.111 Uiso 1 calc R .
C124 C 0.1156(12) 0.0036(6) 0.0709(6) 0.101(5) Uani 1 d . .
H124 H 0.1300(12) 0.0129(6) 0.0293(6) 0.121 Uiso 1 calc R .
C125 C 0.0176(10) 0.0147(5) 0.0933(5) 0.082(4) Uani 1 d . .
H125 H -0.0347(10) 0.0300(5) 0.0663(5) 0.098 Uiso 1 calc R .
C130 C -0.2270(8) -0.0086(4) 0.1326(4) 0.050(3) Uani 1 d . .
C131 C -0.2753(9) 0.0185(4) 0.0812(5) 0.069(3) Uani 1 d . .
H131 H -0.2603(9) 0.0526(4) 0.0764(5) 0.083 Uiso 1 calc R .
C132 C -0.3448(9) -0.0050(6) 0.0379(6) 0.088(4) Uani 1 d . .
H132 H -0.3759(9) 0.0133(6) 0.0035(6) 0.106 Uiso 1 calc R .
C133 C -0.3699(10) -0.0554(6) 0.0443(7) 0.096(4) Uani 1 d . .
H133 H -0.4176(10) -0.0709(6) 0.0145(7) 0.115 Uiso 1 calc R .
C134 C -0.3243(10) -0.0822(5) 0.0945(7) 0.087(4) Uani 1 d . .
H134 H -0.3412(10) -0.1161(5) 0.0996(7) 0.105 Uiso 1 calc R .
C135 C -0.2524(8) -0.0589(5) 0.1382(5) 0.067(3) Uani 1 d . .
H135 H -0.2206(8) -0.0777(5) 0.1720(5) 0.081 Uiso 1 calc R .
C140 C -0.2330(9) 0.0491(4) 0.3505(5) 0.056(3) Uani 1 d . .
C141 C -0.1612(11) 0.0886(5) 0.3493(6) 0.084(4) Uani 1 d . .
H141 H -0.0989(11) 0.0845(5) 0.3287(6) 0.101 Uiso 1 calc R .
C142 C -0.1823(14) 0.1337(7) 0.3784(7) 0.108(5) Uani 1 d . .
H142 H -0.1345(14) 0.1602(7) 0.3769(7) 0.130 Uiso 1 calc R .
C143 C -0.2722(19) 0.1398(7) 0.4095(9) 0.133(8) Uani 1 d . .
H143 H -0.2847(19) 0.1705(7) 0.4291(9) 0.159 Uiso 1 calc R .
C144 C -0.3446(15) 0.1019(7) 0.4125(8) 0.132(7) Uani 1 d . .
H144 H -0.4062(15) 0.1064(7) 0.4337(8) 0.158 Uiso 1 calc R .
C145 C -0.3232(10) 0.0561(5) 0.3829(6) 0.091(4) Uani 1 d . .
H145 H -0.3710(10) 0.0295(5) 0.3851(6) 0.109 Uiso 1 calc R .
C150 C -0.1219(9) -0.0432(4) 0.3778(5) 0.065(3) Uani 1 d . .
C151 C -0.1630(14) -0.0519(8) 0.4361(7) 0.162(9) Uani 1 d . .
H151 H -0.2316(14) -0.0416(8) 0.4427(7) 0.194 Uiso 1 calc R .
C152 C -0.1023(17) -0.0761(8) 0.4855(7) 0.169(9) Uani 1 d . .
H152 H -0.1297(17) -0.0805(8) 0.5255(7) 0.203 Uiso 1 calc R .
C153 C -0.0039(15) -0.0932(7) 0.4758(8) 0.130(6) Uani 1 d . .
H153 H 0.0356(15) -0.1100(7) 0.5086(8) 0.156 Uiso 1 calc R .
C154 C 0.0356(11) -0.0860(5) 0.4193(7) 0.101(5) Uani 1 d . .
H154 H 0.1035(11) -0.0975(5) 0.4131(7) 0.122 Uiso 1 calc R .
C155 C -0.0221(10) -0.0615(4) 0.3688(5) 0.073(3) Uani 1 d . .
H155 H 0.0068(10) -0.0575(4) 0.3292(5) 0.087 Uiso 1 calc R .
C160 C -0.3139(9) -0.0453(5) 0.2952(5) 0.063(3) Uani 1 d . .
C161 C -0.3111(10) -0.0976(5) 0.2999(5) 0.075(3) Uani 1 d . .
H161 H -0.2505(10) -0.1137(5) 0.3174(5) 0.090 Uiso 1 calc R .
C162 C -0.3984(13) -0.1258(6) 0.2785(7) 0.105(5) Uani 1 d . .
H162 H -0.3984(13) -0.1607(6) 0.2834(7) 0.126 Uiso 1 calc R .
C163 C -0.4842(14) -0.1020(9) 0.2502(9) 0.136(8) Uani 1 d . .
H163 H -0.5411(14) -0.1212(9) 0.2334(9) 0.163 Uiso 1 calc R .
C164 C -0.4897(13) -0.0507(8) 0.2456(7) 0.116(6) Uani 1 d . .
H164 H -0.5515(13) -0.0353(8) 0.2287(7) 0.139 Uiso 1 calc R .
C165 C -0.4042(9) -0.0220(5) 0.2657(6) 0.085(4) Uani 1 d . .
H165 H -0.4058(9) 0.0129(5) 0.2600(6) 0.101 Uiso 1 calc R .
Cl1 Cl -0.0719(6) 0.3453(2) 0.0401(3) 0.214(3) Uani 1 d . .
Cl2 Cl 0.0148(6) 0.4428(2) 0.0546(3) 0.222(3) Uani 1 d . .
C100 C 0.0274(16) 0.3797(7) 0.0733(7) 0.151(7) Uani 1 d . .
H101 H 0.0935(16) 0.3673(7) 0.0585(7) 0.181 Uiso 1 calc R .
H102 H 0.0302(16) 0.3757(7) 0.1197(7) 0.181 Uiso 1 calc R .

loop_
_atom_type_symbol
_atom_type_description
_atom_type_scat_dispersion_real
_atom_type_scat_dispersion_imag
_atom_type_scat_source
C C 0.0033 0.0016 'International Tables Vol C Tables 4.2.6.8 and 6.1.1.4'
H H 0.0000 0.0000 'International Tables Vol C Tables 4.2.6.8 and 6.1.1.4'
O O 0.0106 0.0060 'International Tables Vol C Tables 4.2.6.8 and 6.1.1.4'
P P 0.1023 0.0942 'International Tables Vol C Tables 4.2.6.8 and 6.1.1.4'
Ir Ir -1.4442 7.9887 'International Tables Vol C Tables 4.2.6.8 and 6.1.1.4'
N N 0.0061 0.0033 'International Tables Vol C Tables 4.2.6.8 and 6.1.1.4'
Cl Cl 0.1484 0.1585 'International Tables Vol C Tables 4.2.6.8 and 6.1.1.4'

loop_
_geom_angle_atom_site_label_1
_geom_angle_atom_site_label_2
_geom_angle_atom_site_label_3
_geom_angle
_geom_angle_site_symmetry_1
_geom_angle_site_symmetry_3
_geom_angle_publ_flag
C1 Ir1 C1A 107.4(5) . . ?
C1 Ir1 C1B 105.5(5) . . ?
C1A Ir1 C1B 103.6(5) . . ?
C1 Ir1 Ir2 89.2(3) . . ?
C1A Ir1 Ir2 93.2(3) . . ?
C1B Ir1 Ir2 152.9(3) . . ?
C1 Ir1 Ir3 90.1(3) . . ?
C1A Ir1 Ir3 148.8(3) . . ?
C1B Ir1 Ir3 96.0(3) . . ?
Ir2 Ir1 Ir3 60.700(14) . . ?
C1 Ir1 Ir4 142.8(3) . . ?
C1A Ir1 Ir4 94.2(4) . . ?
C1B Ir1 Ir4 98.2(3) . . ?
Ir2 Ir1 Ir4 58.979(14) . . ?
Ir3 Ir1 Ir4 58.760(14) . . ?
C2C Ir2 C2 102.7(4) . . ?
C2C Ir2 P2 112.5(3) . . ?
C2 Ir2 P2 96.4(3) . . ?
C2C Ir2 Ir4 153.3(3) . . ?
C2 Ir2 Ir4 102.7(3) . . ?
P2 Ir2 Ir4 72.74(7) . . ?
C2C Ir2 Ir1 107.1(3) . . ?
C2 Ir2 Ir1 98.3(3) . . ?
P2 Ir2 Ir1 133.16(7) . . ?
Ir4 Ir2 Ir1 60.722(15) . . ?
C2C Ir2 Ir3 94.3(3) . . ?
C2 Ir2 Ir3 155.7(3) . . ?
P2 Ir2 Ir3 92.85(7) . . ?
Ir4 Ir2 Ir3 58.981(14) . . ?
Ir1 Ir2 Ir3 59.675(14) . . ?
C3 Ir3 C3C 101.2(5) . . ?
C3 Ir3 P3 96.6(3) . . ?
C3C Ir3 P3 114.7(3) . . ?
C3 Ir3 Ir4 99.4(3) . . ?
C3C Ir3 Ir4 157.3(3) . . ?
P3 Ir3 Ir4 72.01(6) . . ?
C3 Ir3 Ir1 95.5(3) . . ?
C3C Ir3 Ir1 107.5(3) . . ?
P3 Ir3 Ir1 132.57(7) . . ?
Ir4 Ir3 Ir1 60.807(15) . . ?
C3 Ir3 Ir2 152.3(3) . . ?
C3C Ir3 Ir2 98.1(3) . . ?
P3 Ir3 Ir2 93.05(6) . . ?
Ir4 Ir3 Ir2 59.281(15) . . ?
Ir1 Ir3 Ir2 59.625(14) . . ?
C4B Ir4 C4A 98.5(4) . . ?
C4B Ir4 C32 105.3(4) . . ?
C4A Ir4 C32 108.1(4) . . ?
C4B Ir4 Ir3 97.1(3) . . ?
C4A Ir4 Ir3 159.0(3) . . ?
C32 Ir4 Ir3 81.1(2) . . ?
C4B Ir4 Ir2 157.4(3) . . ?
C4A Ir4 Ir2 100.3(3) . . ?
C32 Ir4 Ir2 80.6(2) . . ?
Ir3 Ir4 Ir2 61.738(14) . . ?
C4B Ir4 Ir1 103.5(3) . . ?
C4A Ir4 Ir1 102.0(3) . . ?
C32 Ir4 Ir1 134.2(2) . . ?
Ir3 Ir4 Ir1 60.433(14) . . ?
Ir2 Ir4 Ir1 60.299(14) . . ?
C4B Ir4 P3 90.0(3) . . ?
C4A Ir4 P3 145.4(3) . . ?
C32 Ir4 P3 37.7(2) . . ?
Ir3 Ir4 P3 48.25(5) . . ?
Ir2 Ir4 P3 81.62(5) . . ?
Ir1 Ir4 P3 108.53(5) . . ?
C4B Ir4 P2 142.4(3) . . ?
C4A Ir4 P2 95.0(3) . . ?
C32 Ir4 P2 37.1(2) . . ?
Ir3 Ir4 P2 80.92(5) . . ?
Ir2 Ir4 P2 47.64(5) . . ?
Ir1 Ir4 P2 107.77(5) . . ?
P3 Ir4 P2 60.65(7) . . ?
O1 C1 Ir1 178.3(10) . . ?
O1A C1A Ir1 179.4(12) . . ?
O1B C1B Ir1 179.3(11) . . ?
O2 C2 Ir2 178.9(10) . . ?
O2C C2C Ir2 177.4(10) . . ?
O3 C3 Ir3 179.4(11) . . ?
O3C C3C Ir3 176.6(10) . . ?
O4A C4A Ir4 175.7(10) . . ?
O4B C4B Ir4 171.8(11) . . ?
C32 P2 C200 105.9(5) . . ?
C32 P2 C210 111.6(4) . . ?
C200 P2 C210 99.1(4) . . ?
C32 P2 Ir2 103.5(3) . . ?
C200 P2 Ir2 116.5(3) . . ?
C210 P2 Ir2 119.8(3) . . ?
C32 P2 Ir4 50.2(3) . . ?
C200 P2 Ir4 103.3(3) . . ?
C210 P2 Ir4 154.5(3) . . ?
Ir2 P2 Ir4 59.62(6) . . ?
C32 P3 C310 111.1(4) . . ?
C32 P3 C300 105.4(5) . . ?
C310 P3 C300 98.0(4) . . ?
C32 P3 Ir3 103.3(3) . . ?
C310 P3 Ir3 120.9(3) . . ?
C300 P3 Ir3 117.5(3) . . ?
C32 P3 Ir4 50.9(3) . . ?
C310 P3 Ir4 156.2(3) . . ?
C300 P3 Ir4 102.0(3) . . ?
Ir3 P3 Ir4 59.74(5) . . ?
P2 C32 P3 112.3(5) . . ?
P2 C32 Ir4 92.7(4) . . ?
P3 C32 Ir4 91.5(4) . . ?
P2 C32 H32 120.1(3) . . ?
P3 C32 H32 123.5(3) . . ?
Ir4 C32 H32 105.2(2) . . ?
C201 C200 C205 118.1(11) . . ?
C201 C200 P2 118.6(9) . . ?
C205 C200 P2 123.2(8) . . ?
C200 C201 C202 121.2(11) . . ?
C200 C201 H201 119.4(7) . . ?
C202 C201 H201 119.4(7) . . ?
C201 C202 C203 119.2(12) . . ?
C201 C202 H202 120.4(7) . . ?
C203 C202 H202 120.4(8) . . ?
C204 C203 C202 119.8(13) . . ?
C204 C203 H203 120.1(8) . . ?
C202 C203 H203 120.1(8) . . ?
C203 C204 C205 119.8(13) . . ?
C203 C204 H204 120.1(8) . . ?
C205 C204 H204 120.1(8) . . ?
C204 C205 C200 121.9(11) . . ?
C204 C205 H205 119.1(8) . . ?
C200 C205 H205 119.1(6) . . ?
C211 C210 C215 117.8(10) . . ?
C211 C210 P2 122.3(8) . . ?
C215 C210 P2 120.0(8) . . ?
C210 C211 C212 121.5(11) . . ?
C210 C211 H211 119.2(6) . . ?
C212 C211 H211 119.2(8) . . ?
C213 C212 C211 119.9(12) . . ?
C213 C212 H212 120.0(8) . . ?
C211 C212 H212 120.0(8) . . ?
C214 C213 C212 120.2(12) . . ?
C214 C213 H213 119.9(8) . . ?
C212 C213 H213 119.9(8) . . ?
C213 C214 C215 122.3(12) . . ?
C213 C214 H214 118.8(8) . . ?
C215 C214 H214 118.8(8) . . ?
C210 C215 C214 118.2(11) . . ?
C210 C215 H215 120.9(7) . . ?
C214 C215 H215 120.9(8) . . ?
C305 C300 C301 118.9(10) . . ?
C305 C300 P3 124.6(9) . . ?
C301 C300 P3 116.3(8) . . ?
C302 C301 C300 120.6(11) . . ?
C302 C301 H301 119.7(8) . . ?
C300 C301 H301 119.7(6) . . ?
C303 C302 C301 121.3(13) . . ?
C303 C302 H302 119.3(9) . . ?
C301 C302 H302 119.3(8) . . ?
C302 C303 C304 118.8(12) . . ?
C302 C303 H303 120.6(9) . . ?
C304 C303 H303 120.6(8) . . ?
C303 C304 C305 121.5(12) . . ?
C303 C304 H304 119.3(8) . . ?
C305 C304 H304 119.3(8) . . ?
C300 C305 C304 118.7(12) . . ?
C300 C305 H305 120.7(7) . . ?
C304 C305 H305 120.7(8) . . ?
C311 C310 C315 116.9(9) . . ?
C311 C310 P3 121.9(7) . . ?
C315 C310 P3 121.2(8) . . ?
C310 C311 C312 121.2(9) . . ?
C310 C311 H311 119.4(5) . . ?
C312 C311 H311 119.4(7) . . ?
C313 C312 C311 119.3(10) . . ?
C313 C312 H312 120.3(7) . . ?
C311 C312 H312 120.3(7) . . ?
C314 C313 C312 120.2(10) . . ?
C314 C313 H313 119.9(7) . . ?
C312 C313 H313 119.9(7) . . ?
C313 C314 C315 120.3(11) . . ?
C313 C314 H314 119.8(7) . . ?
C315 C314 H314 119.8(7) . . ?
C314 C315 C310 122.0(11) . . ?
C314 C315 H315 119.0(7) . . ?
C310 C315 H315 119.0(6) . . ?
N P123 C130 114.8(4) . . ?
N P123 C110 113.7(4) . . ?
C130 P123 C110 107.0(5) . . ?
N P123 C120 107.4(4) . . ?
C130 P123 C120 106.3(5) . . ?
C110 P123 C120 107.2(5) . . ?
N P456 C150 107.7(5) . . ?
N P456 C140 112.4(5) . . ?
C150 P456 C140 107.3(5) . . ?
N P456 C160 112.7(4) . . ?
C150 P456 C160 107.6(6) . . ?
C140 P456 C160 108.9(5) . . ?
P123 N P456 141.7(5) . . ?
C111 C110 C115 121.7(11) . . ?
C111 C110 P123 120.1(9) . . ?
C115 C110 P123 118.0(9) . . ?
C110 C111 C112 117.0(12) . . ?
C110 C111 H111 121.5(7) . . ?
C112 C111 H111 121.5(8) . . ?
C113 C112 C111 120.9(13) . . ?
C113 C112 H112 119.5(9) . . ?
C111 C112 H112 119.5(8) . . ?
C114 C113 C112 120.5(12) . . ?
C114 C113 H113 119.8(8) . . ?
C112 C113 H113 119.8(9) . . ?
C113 C114 C115 120.2(13) . . ?
C113 C114 H114 119.9(8) . . ?
C115 C114 H114 119.9(8) . . ?
C110 C115 C114 119.6(12) . . ?
C110 C115 H115 120.2(7) . . ?
C114 C115 H115 120.2(8) . . ?
C125 C120 C121 118.8(10) . . ?
C125 C120 P123 120.6(8) . . ?
C121 C120 P123 120.5(8) . . ?
C122 C121 C120 120.2(10) . . ?
C122 C121 H121 119.9(7) . . ?
C120 C121 H121 119.9(6) . . ?
C123 C122 C121 120.2(11) . . ?
C123 C122 H122 119.9(7) . . ?
C121 C122 H122 119.9(7) . . ?
C124 C123 C122 120.7(12) . . ?
C124 C123 H123 119.6(8) . . ?
C122 C123 H123 119.6(7) . . ?
C123 C124 C125 120.7(12) . . ?
C123 C124 H124 119.6(8) . . ?
C125 C124 H124 119.6(7) . . ?
C120 C125 C124 119.2(11) . . ?
C120 C125 H125 120.4(7) . . ?
C124 C125 H125 120.4(7) . . ?
C135 C130 C131 118.0(10) . . ?
C135 C130 P123 119.7(8) . . ?
C131 C130 P123 122.2(8) . . ?
C132 C131 C130 120.0(11) . . ?
C132 C131 H131 120.0(8) . . ?
C130 C131 H131 120.0(6) . . ?
C131 C132 C133 121.3(12) . . ?
C131 C132 H132 119.3(8) . . ?
C133 C132 H132 119.3(8) . . ?
C134 C133 C132 119.3(13) . . ?
C134 C133 H133 120.3(9) . . ?
C132 C133 H133 120.3(8) . . ?
C133 C134 C135 119.8(13) . . ?
C133 C134 H134 120.1(9) . . ?
C135 C134 H134 120.1(8) . . ?
C130 C135 C134 121.5(11) . . ?
C130 C135 H135 119.2(6) . . ?
C134 C135 H135 119.2(8) . . ?
C145 C140 C141 118.3(11) . . ?
C145 C140 P456 124.0(10) . . ?
C141 C140 P456 117.4(9) . . ?
C142 C141 C140 119.9(14) . . ?
C142 C141 H141 120.0(10) . . ?
C140 C141 H141 120.0(8) . . ?
C143 C142 C141 120.6(17) . . ?
C143 C142 H142 119.7(13) . . ?
C141 C142 H142 119.7(10) . . ?
C142 C143 C144 121.6(19) . . ?
C142 C143 H143 119.2(13) . . ?
C144 C143 H143 119.2(12) . . ?
C143 C144 C145 117.8(17) . . ?
C143 C144 H144 121.1(12) . . ?
C145 C144 H144 121.1(11) . . ?
C140 C145 C144 121.7(14) . . ?
C140 C145 H145 119.2(8) . . ?
C144 C145 H145 119.2(11) . . ?
C151 C150 C155 118.0(11) . . ?
C151 C150 P456 120.2(10) . . ?
C155 C150 P456 121.8(9) . . ?
C150 C151 C152 120.3(15) . . ?
C150 C151 H151 119.9(8) . . ?
C152 C151 H151 119.9(10) . . ?
C153 C152 C151 120.6(15) . . ?
C153 C152 H152 119.7(10) . . ?
C151 C152 H152 119.7(10) . . ?
C154 C153 C152 119.5(14) . . ?
C154 C153 H153 120.2(9) . . ?
C152 C153 H153 120.2(10) . . ?
C153 C154 C155 121.6(14) . . ?
C153 C154 H154 119.2(9) . . ?
C155 C154 H154 119.2(8) . . ?
C150 C155 C154 119.9(11) . . ?
C150 C155 H155 120.1(7) . . ?
C154 C155 H155 120.1(8) . . ?
C161 C160 C165 119.1(11) . . ?
C161 C160 P456 119.6(9) . . ?
C165 C160 P456 120.8(10) . . ?
C162 C161 C160 120.0(13) . . ?
C162 C161 H161 120.0(10) . . ?
C160 C161 H161 120.0(7) . . ?
C163 C162 C161 119.2(17) . . ?
C163 C162 H162 120.4(12) . . ?
C161 C162 H162 120.4(10) . . ?
C162 C163 C164 122.1(18) . . ?
C162 C163 H163 119.0(12) . . ?
C164 C163 H163 119.0(11) . . ?
C163 C164 C165 119.9(17) . . ?
C163 C164 H164 120.1(11) . . ?
C165 C164 H164 120.1(11) . . ?
C164 C165 C160 119.6(14) . . ?
C164 C165 H165 120.2(11) . . ?
C160 C165 H165 120.2(7) . . ?
Cl1 C100 Cl2 112.6(11) . . ?
Cl1 C100 H101 109.1(7) . . ?
Cl2 C100 H101 109.1(7) . . ?
Cl1 C100 H102 109.1(6) . . ?
Cl2 C100 H102 109.1(6) . . ?
H101 C100 H102 107.8 . . ?

loop_
_geom_bond_atom_site_label_1
_geom_bond_atom_site_label_2
_geom_bond_distance
_geom_bond_site_symmetry_2
_geom_bond_publ_flag
Ir1 C1 1.864(12) . ?
Ir1 C1A 1.879(14) . ?
Ir1 C1B 1.917(13) . ?
Ir1 Ir2 2.7066(5) . ?
Ir1 Ir3 2.7080(5) . ?
Ir1 Ir4 2.7179(6) . ?
Ir2 C2C 1.892(13) . ?
Ir2 C2 1.899(12) . ?
Ir2 P2 2.287(2) . ?
Ir2 Ir4 2.6703(6) . ?
Ir2 Ir3 2.7359(5) . ?
Ir3 C3 1.872(12) . ?
Ir3 C3C 1.873(12) . ?
Ir3 P3 2.299(2) . ?
Ir3 Ir4 2.6620(6) . ?
Ir4 C4B 1.869(12) . ?
Ir4 C4A 1.871(12) . ?
Ir4 C32 2.274(8) . ?
Ir4 P3 2.931(2) . ?
Ir4 P2 2.956(2) . ?
O1 C1 1.164(12) . ?
O1A C1A 1.178(13) . ?
O1B C1B 1.141(12) . ?
O2 C2 1.137(12) . ?
O2C C2C 1.147(12) . ?
O3 C3 1.157(12) . ?
O3C C3C 1.168(12) . ?
O4A C4A 1.150(12) . ?
O4B C4B 1.142(11) . ?
P2 C32 1.786(9) . ?
P2 C200 1.818(10) . ?
P2 C210 1.840(10) . ?
P3 C32 1.792(9) . ?
P3 C310 1.822(9) . ?
P3 C300 1.841(9) . ?
C32 H32 1.01 . ?
C200 C201 1.364(13) . ?
C200 C205 1.378(14) . ?
C201 C202 1.37(2) . ?
C201 H201 0.93 . ?
C202 C203 1.40(2) . ?
C202 H202 0.93 . ?
C203 C204 1.35(2) . ?
C203 H203 0.93 . ?
C204 C205 1.365(15) . ?
C204 H204 0.93 . ?
C205 H205 0.93 . ?
C210 C211 1.363(13) . ?
C210 C215 1.400(12) . ?
C211 C212 1.388(14) . ?
C211 H211 0.93 . ?
C212 C213 1.35(2) . ?
C212 H212 0.93 . ?
C213 C214 1.30(2) . ?
C213 H213 0.93 . ?
C214 C215 1.42(2) . ?
C214 H214 0.93 . ?
C215 H215 0.93 . ?
C300 C305 1.353(13) . ?
C300 C301 1.391(13) . ?
C301 C302 1.370(15) . ?
C301 H301 0.93 . ?
C302 C303 1.32(2) . ?
C302 H302 0.93 . ?
C303 C304 1.37(2) . ?
C303 H303 0.93 . ?
C304 C305 1.40(2) . ?
C304 H304 0.93 . ?
C305 H305 0.93 . ?
C310 C311 1.375(13) . ?
C310 C315 1.393(12) . ?
C311 C312 1.414(12) . ?
C311 H311 0.93 . ?
C312 C313 1.362(13) . ?
C312 H312 0.93 . ?
C313 C314 1.361(15) . ?
C313 H313 0.93 . ?
C314 C315 1.369(13) . ?
C314 H314 0.93 . ?
C315 H315 0.93 . ?
P123 N 1.573(8) . ?
P123 C130 1.793(10) . ?
P123 C110 1.807(10) . ?
P123 C120 1.810(10) . ?
P456 N 1.594(8) . ?
P456 C150 1.770(11) . ?
P456 C140 1.777(11) . ?
P456 C160 1.797(11) . ?
C110 C111 1.373(14) . ?
C110 C115 1.376(13) . ?
C111 C112 1.40(2) . ?
C111 H111 0.93 . ?
C112 C113 1.37(2) . ?
C112 H112 0.93 . ?
C113 C114 1.34(2) . ?
C113 H113 0.93 . ?
C114 C115 1.377(15) . ?
C114 H114 0.93 . ?
C115 H115 0.93 . ?
C120 C125 1.360(12) . ?
C120 C121 1.371(14) . ?
C121 C122 1.371(14) . ?
C121 H121 0.93 . ?
C122 C123 1.332(14) . ?
C122 H122 0.93 . ?
C123 C124 1.33(2) . ?
C123 H123 0.93 . ?
C124 C125 1.388(15) . ?
C124 H124 0.93 . ?
C125 H125 0.93 . ?
C130 C135 1.378(14) . ?
C130 C131 1.393(13) . ?
C131 C132 1.364(14) . ?
C131 H131 0.93 . ?
C132 C133 1.38(2) . ?
C132 H132 0.93 . ?
C133 C134 1.36(2) . ?
C133 H133 0.93 . ?
C134 C135 1.385(14) . ?
C134 H134 0.93 . ?
C135 H135 0.93 . ?
C140 C145 1.380(14) . ?
C140 C141 1.387(15) . ?
C141 C142 1.37(2) . ?
C141 H141 0.93 . ?
C142 C143 1.36(2) . ?
C142 H142 0.93 . ?
C143 C144 1.36(2) . ?
C143 H143 0.93 . ?
C144 C145 1.40(2) . ?
C144 H144 0.93 . ?
C145 H145 0.93 . ?
C150 C151 1.372(14) . ?
C150 C155 1.378(14) . ?
C151 C152 1.40(2) . ?
C151 H151 0.93 . ?
C152 C153 1.35(2) . ?
C152 H152 0.93 . ?
C153 C154 1.32(2) . ?
C153 H153 0.93 . ?
C154 C155 1.396(15) . ?
C154 H154 0.93 . ?
C155 H155 0.93 . ?
C160 C161 1.389(15) . ?
C160 C165 1.403(15) . ?
C161 C162 1.38(2) . ?
C161 H161 0.93 . ?
C162 C163 1.35(2) . ?
C162 H162 0.93 . ?
C163 C164 1.36(2) . ?
C163 H163 0.93 . ?
C164 C165 1.37(2) . ?
C164 H164 0.93 . ?
C165 H165 0.93 . ?
Cl1 C100 1.66(2) . ?
Cl2 C100 1.72(2) . ?
C100 H101 0.97 . ?
C100 H102 0.97 . ?
